data_2236317
loop_
_publ_author_name
'Jacobs, Ayesha'
'Amombo Noa, Francoise M.'
'Taljaard, Jana H.'

_publ_section_title
;
 9-Methoxy-9-(2-methoxyphenyl)-9<i>H</i>-xanthene
;
_journal_coeditor_code HG5247
_journal_issue 10
_journal_name_full 'Acta Crystallographica Section E'
_journal_page_first o2854
_journal_paper_doi 10.1107/S1600536812037415
_journal_volume 68
_journal_year 2012
_chemical_formula_iupac 'C21 H18 O3'
_chemical_formula_moiety 'C21 H18 O3'
_chemical_formula_sum 'C21 H18 O3'
_chemical_formula_weight 318.35
_chemical_name_systematic
;
9-Methoxy-9-(2-methoxyphenyl)-9<i>H</i>-xanthene
;
_space_group_IT_number 14
_symmetry_cell_setting monoclinic
_symmetry_space_group_name_Hall '-P 2ybc'
_symmetry_space_group_name_H-M 'P 1 21/c 1'
_atom_sites_solution_hydrogens geom
_atom_sites_solution_primary direct
_atom_sites_solution_secondary difmap
_audit_creation_method SHELXL-97
_cell_angle_alpha 90.00
_cell_angle_beta 105.560(2)
_cell_angle_gamma 90.00
_cell_formula_units_Z 4
_cell_length_a 8.0665(6)
_cell_length_b 9.7653(7)
_cell_length_c 21.3191(15)
_cell_measurement_reflns_used 15054
_cell_measurement_temperature 173(2)
_cell_measurement_theta_max 28.42
_cell_measurement_theta_min 0.14
_cell_volume 1617.8(2)
_computing_cell_refinement 'SAINT-Plus (Bruker, 2005)'
_computing_data_collection 'APEX2 (Bruker, 2005)'
_computing_data_reduction 'SAINT-Plus and XPREP (Bruker, 2005)'
_computing_molecular_graphics 'X-SEED (Barbour, 2001)'
_computing_publication_material 'SHELXL97 (Sheldrick, 2008) and PLATON (Spek, 2009)'
_computing_structure_refinement 'SHELXL97 (Sheldrick, 2008)'
_computing_structure_solution 'SHELXS97 (Sheldrick, 2008)'
_diffrn_ambient_temperature 173(2)
_diffrn_measured_fraction_theta_full 0.995
_diffrn_measured_fraction_theta_max 0.995
_diffrn_measurement_device_type 'Bruker Kappa DUO APEXII'
_diffrn_measurement_method '1.2\% \f scans and \w scans'
_diffrn_radiation_monochromator graphite
_diffrn_radiation_source 'fine-focus sealed tube'
_diffrn_radiation_type MoK\a
_diffrn_radiation_wavelength 0.71073
_diffrn_reflns_av_R_equivalents 0.0387
_diffrn_reflns_av_sigmaI/netI 0.0369
_diffrn_reflns_limit_h_max 10
_diffrn_reflns_limit_h_min -10
_diffrn_reflns_limit_k_max 13
_diffrn_reflns_limit_k_min -13
_diffrn_reflns_limit_l_max 28
_diffrn_reflns_limit_l_min -28
_diffrn_reflns_number 15054
_diffrn_reflns_theta_full 28.42
_diffrn_reflns_theta_max 28.42
_diffrn_reflns_theta_min 1.98
_diffrn_standards_decay_% 0
_diffrn_standards_interval_count 0
_diffrn_standards_interval_time 0
_diffrn_standards_number 0
_exptl_absorpt_coefficient_mu 0.087
_exptl_absorpt_correction_T_max 0.997
_exptl_absorpt_correction_T_min 0.833
_exptl_absorpt_correction_type multi-scan
_exptl_absorpt_process_details '(SADABS; Sheldrick, 1996)'
_exptl_crystal_colour colourless
_exptl_crystal_density_diffrn 1.307
_exptl_crystal_density_method 'not measured'
_exptl_crystal_description block
_exptl_crystal_F_000 672
_exptl_crystal_size_max 0.22
_exptl_crystal_size_mid 0.16
_exptl_crystal_size_min 0.03
_refine_diff_density_max 0.271
_refine_diff_density_min -0.191
_refine_ls_extinction_method none
_refine_ls_goodness_of_fit_ref 1.023
_refine_ls_hydrogen_treatment noref
_refine_ls_matrix_type full
_refine_ls_number_parameters 219
_refine_ls_number_reflns 4041
_refine_ls_number_restraints 0
_refine_ls_restrained_S_all 1.023
_refine_ls_R_factor_all 0.0725
_refine_ls_R_factor_gt 0.0432
_refine_ls_shift/su_max 0.000
_refine_ls_shift/su_mean 0.000
_refine_ls_structure_factor_coef Fsqd
_refine_ls_weighting_details 'calc w=1/[\s^2^(Fo^2^)+(0.0561P)^2^+0.1933P] where P=(Fo^2^+2Fc^2^)/3'
_refine_ls_weighting_scheme calc
_refine_ls_wR_factor_gt 0.1026
_refine_ls_wR_factor_ref 0.1166
_reflns_number_gt 2779
_reflns_number_total 4041
_reflns_threshold_expression I>2sigma(I)
_cod_data_source_file hg5247.cif
_cod_data_source_block I
_cod_original_sg_symbol_H-M 'P 21/c'
_cod_database_code 2236317
_cod_database_fobs_code 2236317

loop_
_symmetry_equiv_pos_as_xyz
'x, y, z'
'-x, y+1/2, -z+1/2'
'-x, -y, -z'
'x, -y-1/2, z-1/2'

loop_
_atom_site_type_symbol
_atom_site_label
_atom_site_fract_x
_atom_site_fract_y
_atom_site_fract_z
_atom_site_U_iso_or_equiv
_atom_site_adp_type
_atom_site_calc_flag
_atom_site_refinement_flags
_atom_site_occupancy
_atom_site_symmetry_multiplicity
O O1 0.82930(15) 0.95042(11) 0.39263(5) 0.0427(3) Uani d . 1 1
C C1 0.73618(16) 0.76549(14) 0.31531(6) 0.0251(3) Uani d . 1 1
O O2 0.47131(11) 0.66412(10) 0.32726(5) 0.0325(2) Uani d . 1 1
C C2 0.73692(18) 0.71286(16) 0.25441(7) 0.0313(3) Uani d . 1 1
H H2 0.6815 0.6280 0.2406 0.038 Uiso calc R 1 1
O O3 0.99412(11) 0.65133(9) 0.42002(5) 0.0279(2) Uani d . 1 1
C C3 0.8170(2) 0.78202(17) 0.21389(7) 0.0371(4) Uani d . 1 1
H H3 0.8166 0.7445 0.1727 0.045 Uiso calc R 1 1
C C4 0.8974(2) 0.90572(18) 0.23344(7) 0.0399(4) Uani d . 1 1
H H4 0.9525 0.9533 0.2057 0.048 Uiso calc R 1 1
C C5 0.8977(2) 0.96002(17) 0.29298(8) 0.0407(4) Uani d . 1 1
H H5 0.9520 1.0454 0.3065 0.049 Uiso calc R 1 1
C C6 0.81755(19) 0.88880(15) 0.33336(7) 0.0312(3) Uani d . 1 1
C C7 0.66711(16) 0.76469(14) 0.42281(6) 0.0246(3) Uani d . 1 1
C C8 0.59500(16) 0.71138(16) 0.47021(7) 0.0296(3) Uani d . 1 1
H H8 0.5380 0.6254 0.4630 0.036 Uiso calc R 1 1
C C9 0.60486(18) 0.78131(17) 0.52757(7) 0.0365(4) Uani d . 1 1
H H9 0.5537 0.7442 0.5591 0.044 Uiso calc R 1 1
C C10 0.6899(2) 0.90574(17) 0.53863(7) 0.0396(4) Uani d . 1 1
H H10 0.6972 0.9540 0.5780 0.047 Uiso calc R 1 1
C C11 0.7638(2) 0.95994(16) 0.49306(7) 0.0380(4) Uani d . 1 1
H H11 0.8230 1.0450 0.5009 0.046 Uiso calc R 1 1
C C12 0.75102(18) 0.88861(15) 0.43524(7) 0.0299(3) Uani d . 1 1
C C13 0.65042(16) 0.68674(14) 0.35959(6) 0.0241(3) Uani d . 1 1
C C14 0.72913(16) 0.54401(13) 0.37383(6) 0.0233(3) Uani d . 1 1
C C15 0.90553(16) 0.53114(13) 0.40499(6) 0.0228(3) Uani d . 1 1
C C16 0.98038(18) 0.40271(14) 0.41893(6) 0.0278(3) Uani d . 1 1
H H16 1.0993 0.3948 0.4406 0.033 Uiso calc R 1 1
C C17 0.88084(19) 0.28611(15) 0.40104(7) 0.0318(3) Uani d . 1 1
H H17 0.9321 0.1983 0.4104 0.038 Uiso calc R 1 1
C C18 0.70841(19) 0.29672(15) 0.36984(7) 0.0336(3) Uani d . 1 1
H H18 0.6412 0.2164 0.3574 0.040 Uiso calc R 1 1
C C19 0.63261(18) 0.42523(14) 0.35658(7) 0.0296(3) Uani d . 1 1
H H19 0.5132 0.4319 0.3354 0.035 Uiso calc R 1 1
C C20 1.17721(17) 0.64420(16) 0.44035(7) 0.0330(3) Uani d . 1 1
H H20C 1.2137 0.5977 0.4826 0.050 Uiso calc R 1 1
H H20A 1.2251 0.7370 0.4444 0.050 Uiso calc R 1 1
H H20B 1.2188 0.5930 0.4081 0.050 Uiso calc R 1 1
C C21 0.3706(2) 0.78492(18) 0.31020(8) 0.0416(4) Uani d . 1 1
H H21A 0.3727 0.8370 0.3497 0.062 Uiso calc R 1 1
H H21B 0.2517 0.7598 0.2880 0.062 Uiso calc R 1 1
H H21C 0.4181 0.8412 0.2811 0.062 Uiso calc R 1 1

loop_
_atom_site_aniso_label
_atom_site_aniso_U_11
_atom_site_aniso_U_22
_atom_site_aniso_U_33
_atom_site_aniso_U_12
_atom_site_aniso_U_13
_atom_site_aniso_U_23
O1 0.0741(8) 0.0255(5) 0.0355(6) -0.0153(5) 0.0270(6) -0.0072(5)
C1 0.0279(7) 0.0237(7) 0.0234(7) 0.0048(5) 0.0063(5) 0.0034(5)
O2 0.0226(5) 0.0347(6) 0.0355(6) 0.0027(4) -0.0002(4) 0.0000(5)
C2 0.0361(7) 0.0310(8) 0.0253(7) 0.0053(6) 0.0054(6) -0.0008(6)
O3 0.0222(5) 0.0243(5) 0.0349(5) -0.0020(4) 0.0038(4) -0.0015(4)
C3 0.0445(8) 0.0451(9) 0.0234(7) 0.0123(7) 0.0121(6) 0.0038(7)
C4 0.0473(9) 0.0440(10) 0.0330(8) 0.0056(7) 0.0188(7) 0.0121(7)
C5 0.0581(10) 0.0297(8) 0.0391(9) -0.0066(7) 0.0212(8) 0.0030(7)
C6 0.0433(8) 0.0265(7) 0.0263(7) 0.0021(6) 0.0134(6) 0.0007(6)
C7 0.0234(6) 0.0268(7) 0.0237(6) 0.0068(5) 0.0061(5) 0.0021(5)
C8 0.0230(6) 0.0359(8) 0.0307(7) 0.0033(6) 0.0083(5) 0.0049(6)
C9 0.0331(8) 0.0520(10) 0.0280(7) 0.0100(7) 0.0144(6) 0.0068(7)
C10 0.0464(9) 0.0469(10) 0.0263(8) 0.0159(8) 0.0114(7) -0.0041(7)
C11 0.0532(9) 0.0293(8) 0.0331(8) 0.0039(7) 0.0141(7) -0.0072(7)
C12 0.0391(8) 0.0263(7) 0.0268(7) 0.0037(6) 0.0128(6) 0.0010(6)
C13 0.0220(6) 0.0242(7) 0.0246(7) 0.0007(5) 0.0035(5) -0.0004(5)
C14 0.0260(6) 0.0221(6) 0.0223(6) -0.0006(5) 0.0074(5) 0.0003(5)
C15 0.0272(6) 0.0215(7) 0.0210(6) -0.0017(5) 0.0087(5) -0.0008(5)
C16 0.0319(7) 0.0273(7) 0.0255(7) 0.0055(6) 0.0098(6) 0.0037(6)
C17 0.0461(8) 0.0214(7) 0.0318(7) 0.0042(6) 0.0174(6) 0.0021(6)
C18 0.0437(8) 0.0226(7) 0.0368(8) -0.0081(6) 0.0147(7) -0.0039(6)
C19 0.0305(7) 0.0289(7) 0.0291(7) -0.0055(6) 0.0077(6) -0.0022(6)
C20 0.0238(7) 0.0382(9) 0.0365(8) -0.0024(6) 0.0071(6) -0.0056(7)
C21 0.0338(8) 0.0505(10) 0.0377(9) 0.0128(7) 0.0047(7) 0.0065(8)

loop_
_atom_type_symbol
_atom_type_description
_atom_type_scat_dispersion_real
_atom_type_scat_dispersion_imag
_atom_type_scat_source
C C 0.0033 0.0016 'International Tables Vol C Tables 4.2.6.8 and 6.1.1.4'
H H 0.0000 0.0000 'International Tables Vol C Tables 4.2.6.8 and 6.1.1.4'
O O 0.0106 0.0060 'International Tables Vol C Tables 4.2.6.8 and 6.1.1.4'

loop_
_geom_angle_atom_site_label_1
_geom_angle_atom_site_label_2
_geom_angle_atom_site_label_3
_geom_angle
C12 O1 C6 118.82(11)
C6 C1 C2 117.45(13)
C6 C1 C13 122.10(12)
C2 C1 C13 120.44(12)
C21 O2 C13 115.17(11)
C3 C2 C1 121.25(14)
C3 C2 H2 119.4
C1 C2 H2 119.4
C15 O3 C20 117.61(11)
C4 C3 C2 119.87(14)
C4 C3 H3 120.1
C2 C3 H3 120.1
C5 C4 C3 119.99(14)
C5 C4 H4 120.0
C3 C4 H4 120.0
C4 C5 C6 119.46(15)
C4 C5 H5 120.3
C6 C5 H5 120.3
C1 C6 O1 123.24(13)
C1 C6 C5 121.98(14)
O1 C6 C5 114.77(13)
C12 C7 C8 117.87(13)
C12 C7 C13 122.14(12)
C8 C7 C13 119.99(12)
C9 C8 C7 121.30(14)
C9 C8 H8 119.3
C7 C8 H8 119.3
C10 C9 C8 119.48(14)
C10 C9 H9 120.3
C8 C9 H9 120.3
C11 C10 C9 120.44(14)
C11 C10 H10 119.8
C9 C10 H10 119.8
C10 C11 C12 119.25(15)
C10 C11 H11 120.4
C12 C11 H11 120.4
O1 C12 C7 123.16(13)
O1 C12 C11 115.19(13)
C7 C12 C11 121.65(14)
O2 C13 C1 110.21(10)
O2 C13 C7 109.83(10)
C1 C13 C7 110.48(11)
O2 C13 C14 105.37(10)
C1 C13 C14 110.54(10)
C7 C13 C14 110.30(11)
C19 C14 C15 118.33(12)
C19 C14 C13 122.35(12)
C15 C14 C13 119.32(11)
O3 C15 C16 123.72(12)
O3 C15 C14 115.69(11)
C16 C15 C14 120.59(12)
C17 C16 C15 119.75(13)
C17 C16 H16 120.1
C15 C16 H16 120.1
C18 C17 C16 120.47(13)
C18 C17 H17 119.8
C16 C17 H17 119.8
C17 C18 C19 119.91(13)
C17 C18 H18 120.0
C19 C18 H18 120.0
C14 C19 C18 120.95(13)
C14 C19 H19 119.5
C18 C19 H19 119.5
O3 C20 H20C 109.5
O3 C20 H20A 109.5
H20C C20 H20A 109.5
O3 C20 H20B 109.5
H20C C20 H20B 109.5
H20A C20 H20B 109.5
O2 C21 H21A 109.5
O2 C21 H21B 109.5
H21A C21 H21B 109.5
O2 C21 H21C 109.5
H21A C21 H21C 109.5
H21B C21 H21C 109.5

loop_
_geom_bond_atom_site_label_1
_geom_bond_atom_site_label_2
_geom_bond_distance
O1 C12 1.3769(17)
O1 C6 1.3796(17)
C1 C6 1.376(2)
C1 C2 1.3979(19)
C1 C13 1.5202(18)
O2 C21 1.4230(18)
O2 C13 1.4412(15)
C2 C3 1.385(2)
C2 H2 0.9500
O3 C15 1.3668(15)
O3 C20 1.4250(16)
C3 C4 1.382(2)
C3 H3 0.9500
C4 C5 1.375(2)
C4 H4 0.9500
C5 C6 1.393(2)
C5 H5 0.9500
C7 C12 1.377(2)
C7 C8 1.3950(18)
C7 C13 1.5221(18)
C8 C9 1.384(2)
C8 H8 0.9500
C9 C10 1.384(2)
C9 H9 0.9500
C10 C11 1.375(2)
C10 H10 0.9500
C11 C12 1.396(2)
C11 H11 0.9500
C13 C14 1.5279(18)
C14 C19 1.3904(18)
C14 C15 1.4052(18)
C15 C16 1.3890(18)
C16 C17 1.387(2)
C16 H16 0.9500
C17 C18 1.375(2)
C17 H17 0.9500
C18 C19 1.391(2)
C18 H18 0.9500
C19 H19 0.9500
C20 H20C 0.9800
C20 H20A 0.9800
C20 H20B 0.9800
C21 H21A 0.9800
C21 H21B 0.9800
C21 H21C 0.9800

loop_
_geom_hbond_atom_site_label_D
_geom_hbond_atom_site_label_H
_geom_hbond_atom_site_label_A
_geom_hbond_site_symmetry_A
_geom_hbond_distance_DH
_geom_hbond_distance_HA
_geom_hbond_distance_DA
_geom_hbond_angle_DHA
_geom_hbond_publ_flag
C17 H17 O1 1_545 0.95 2.55 3.303(2) 136 y
C19 H19 O2 . 0.95 2.29 2.6630(10) 102 ?
C20 H20C Cg 3_766 0.98 2.82 3.6802(16) 147 y

loop_
_geom_torsion_atom_site_label_1
_geom_torsion_atom_site_label_2
_geom_torsion_atom_site_label_3
_geom_torsion_atom_site_label_4
_geom_torsion
C6 C1 C2 C3 0.2(2)
C13 C1 C2 C3 -178.88(12)
C1 C2 C3 C4 -0.3(2)
C2 C3 C4 C5 -0.1(2)
C3 C4 C5 C6 0.5(2)
C2 C1 C6 O1 -178.58(13)
C13 C1 C6 O1 0.5(2)
C2 C1 C6 C5 0.2(2)
C13 C1 C6 C5 179.28(13)
C12 O1 C6 C1 -2.3(2)
C12 O1 C6 C5 178.78(13)
C4 C5 C6 C1 -0.6(2)
C4 C5 C6 O1 178.33(14)
C12 C7 C8 C9 0.9(2)
C13 C7 C8 C9 -178.59(12)
C7 C8 C9 C10 -0.9(2)
C8 C9 C10 C11 0.1(2)
C9 C10 C11 C12 0.5(2)
C6 O1 C12 C7 2.8(2)
C6 O1 C12 C11 -177.83(13)
C8 C7 C12 O1 179.04(13)
C13 C7 C12 O1 -1.4(2)
C8 C7 C12 C11 -0.3(2)
C13 C7 C12 C11 179.25(13)
C10 C11 C12 O1 -179.81(13)
C10 C11 C12 C7 -0.5(2)
C21 O2 C13 C1 -61.78(14)
C21 O2 C13 C7 60.16(15)
C21 O2 C13 C14 178.95(11)
C6 C1 C13 O2 122.41(14)
C2 C1 C13 O2 -58.56(16)
C6 C1 C13 C7 0.85(17)
C2 C1 C13 C7 179.88(11)
C6 C1 C13 C14 -121.52(14)
C2 C1 C13 C14 57.51(16)
C12 C7 C13 O2 -122.18(13)
C8 C7 C13 O2 57.33(15)
C12 C7 C13 C1 -0.39(17)
C8 C7 C13 C1 179.12(11)
C12 C7 C13 C14 122.12(13)
C8 C7 C13 C14 -58.37(15)
O2 C13 C14 C19 -0.14(17)
C1 C13 C14 C19 -119.20(14)
C7 C13 C14 C19 118.33(14)
O2 C13 C14 C15 179.34(11)
C1 C13 C14 C15 60.29(15)
C7 C13 C14 C15 -62.19(15)
C20 O3 C15 C16 11.56(18)
C20 O3 C15 C14 -168.57(11)
C19 C14 C15 O3 179.21(12)
C13 C14 C15 O3 -0.29(17)
C19 C14 C15 C16 -0.92(19)
C13 C14 C15 C16 179.58(12)
O3 C15 C16 C17 -179.11(12)
C14 C15 C16 C17 1.02(19)
C15 C16 C17 C18 -0.3(2)
C16 C17 C18 C19 -0.6(2)
C15 C14 C19 C18 0.1(2)
C13 C14 C19 C18 179.55(13)
C17 C18 C19 C14 0.7(2)

loop_
_cod_related_entry_id
_cod_related_entry_database
_cod_related_entry_code
1 ChemSpider 30658091
